data_7060760
loop_
_publ_author_name
'Zafar, Anham'
Imtiaz-ud-Din.,
'Ahmed, Safeer'
'Bu\<car, Dejan-Kre\<simir'
'Tahir, Muhammad Nawaz'
'Palgrave, Robert G.'

_publ_section_title
;
 Synthesis, structural analysis, electrochemical and magnetic properties
 of tetrachloroferrate ionic liquids
;
_journal_issue 30
_journal_name_full 'New Journal of Chemistry'
_journal_page_first 13429
_journal_page_last 13440
_journal_paper_doi 10.1039/D1NJ01400E
_journal_volume 45
_journal_year 2021
_chemical_formula_iupac 'C9 H11 Cl4 Fe N2'
_chemical_formula_moiety 'C9 H11 N2, Cl4 Fe '
_chemical_formula_sum 'C9 H11 Cl4 Fe N2'
_chemical_formula_weight 344.85
_chemical_name_systematic
;
1,3-Dimethyl-1H-benzimidazol-3-ium tetrachloro-iron(iii)
;
_space_group_crystal_system monoclinic
_space_group_IT_number 14
_space_group_name_Hall '-P 2ybc'
_space_group_name_H-M_alt 'P 1 21/c 1'
_atom_sites_solution_hydrogens geom
_atom_sites_solution_primary direct
_atom_sites_solution_secondary difmap
_audit_creation_method SHELXL-2018/3
_audit_update_record
;
2021-05-27 deposited with the CCDC.	2021-06-17 downloaded from the CCDC.
;
_cell_angle_alpha 90
_cell_angle_beta 100.608(2)
_cell_angle_gamma 90
_cell_formula_units_Z 4
_cell_length_a 7.3345(5)
_cell_length_b 15.4892(10)
_cell_length_c 12.8785(7)
_cell_measurement_reflns_used 2368
_cell_measurement_temperature 296(2)
_cell_measurement_theta_max 27.000
_cell_measurement_theta_min 2.630
_cell_volume 1438.06(16)
_computing_cell_refinement 'SAINT (Bruker, 2007)'
_computing_data_collection 'APEX2 (Bruker, 2007)'
_computing_data_reduction 'SAINT (Bruker, 2007)'
_computing_molecular_graphics 'ORTEP-3 for Windows (Farrugia, 1997) and PLATON (Spek, 2009)'
_computing_publication_material
;
WinGX (Farrugia, 1999) and PLATON (Spek, 2009)
;
_computing_structure_refinement 'SHELXL-2018/3  (Sheldrick, 2015)'
_computing_structure_solution 'SHELXS97 (Sheldrick, 2008)'
_diffrn_ambient_temperature 296(2)
_diffrn_detector_area_resol_mean 7.828
_diffrn_measured_fraction_theta_full 0.996
_diffrn_measured_fraction_theta_max 0.996
_diffrn_measurement_device_type 'Bruker Kappa APEXII CCD'
_diffrn_measurement_method \w
_diffrn_radiation_monochromator graphite
_diffrn_radiation_source 'fine-focus sealed tube'
_diffrn_radiation_type MoK\a
_diffrn_radiation_wavelength 0.71073
_diffrn_reflns_av_R_equivalents 0.0343
_diffrn_reflns_av_unetI/netI 0.0388
_diffrn_reflns_limit_h_max 9
_diffrn_reflns_limit_h_min -9
_diffrn_reflns_limit_k_max 19
_diffrn_reflns_limit_k_min -19
_diffrn_reflns_limit_l_max 15
_diffrn_reflns_limit_l_min -16
_diffrn_reflns_number 8966
_diffrn_reflns_theta_full 27.000
_diffrn_reflns_theta_max 27.000
_diffrn_reflns_theta_min 2.630
_diffrn_standards_number 0
_exptl_absorpt_coefficient_mu 1.767
_exptl_absorpt_correction_T_max 0.740
_exptl_absorpt_correction_T_min 0.550
_exptl_absorpt_correction_type multi-scan
_exptl_absorpt_process_details '(SADABS; Bruker, 2005)'
_exptl_crystal_colour 'dark red'
_exptl_crystal_density_diffrn 1.593
_exptl_crystal_density_method 'not measured'
_exptl_crystal_description rod
_exptl_crystal_F_000 692
_exptl_crystal_size_max 0.42
_exptl_crystal_size_mid 0.24
_exptl_crystal_size_min 0.20
_refine_diff_density_max 0.315
_refine_diff_density_min -0.273
_refine_diff_density_rms 0.052
_refine_ls_extinction_method none
_refine_ls_goodness_of_fit_ref 1.020
_refine_ls_hydrogen_treatment constr
_refine_ls_matrix_type full
_refine_ls_number_parameters 147
_refine_ls_number_reflns 3133
_refine_ls_number_restraints 0
_refine_ls_restrained_S_all 1.020
_refine_ls_R_factor_all 0.0504
_refine_ls_R_factor_gt 0.0336
_refine_ls_shift/su_max 0.001
_refine_ls_shift/su_mean 0.000
_refine_ls_structure_factor_coef Fsqd
_refine_ls_weighting_details 'w=1/[\s^2^(Fo^2^)+(0.0385P)^2^+0.3990P] where P=(Fo^2^+2Fc^2^)/3'
_refine_ls_weighting_scheme calc
_refine_ls_wR_factor_gt 0.0825
_refine_ls_wR_factor_ref 0.0925
_reflns_number_gt 2368
_reflns_number_total 3133
_reflns_threshold_expression I>2\s(I)
_cod_data_source_file d1nj01400e2.cif
_cod_data_source_block FBIQA
_cod_depositor_comments 'Adding full bibliography for 7060759--7060760.cif.'
_cod_original_sg_symbol_H-M 'P 21/c'
_cod_database_code 7060760
_shelx_shelxl_version_number 2018/3
_shelx_space_group_comment
;
The symmetry employed for this shelxl refinement is uniquely defined
by the following loop, which should always be used as a source of
symmetry information in preference to the above space-group names.
They are only intended as comments.
;

loop_
_space_group_symop_operation_xyz
'x, y, z'
'-x, y+1/2, -z+1/2'
'-x, -y, -z'
'x, -y-1/2, z-1/2'

loop_
_atom_site_label
_atom_site_type_symbol
_atom_site_fract_x
_atom_site_fract_y
_atom_site_fract_z
_atom_site_U_iso_or_equiv
_atom_site_adp_type
_atom_site_occupancy
_atom_site_site_symmetry_order
_atom_site_calc_flag
_atom_site_refinement_flags_posn
_atom_site_refinement_flags_adp
_atom_site_refinement_flags_occupancy
_atom_site_disorder_assembly
_atom_site_disorder_group
Fe1 Fe 0.30045(5) 0.25457(2) 0.38085(3) 0.04856(13) Uani 1 1 d . . . . .
Cl1 Cl 0.31831(12) 0.24541(5) 0.21279(5) 0.0764(2) Uani 1 1 d . . . . .
Cl2 Cl 0.52462(10) 0.17325(5) 0.46524(5) 0.0687(2) Uani 1 1 d . . . . .
Cl3 Cl 0.34590(10) 0.38818(4) 0.43538(6) 0.0666(2) Uani 1 1 d . . . . .
Cl4 Cl 0.03182(10) 0.20881(6) 0.40881(6) 0.0786(2) Uani 1 1 d . . . . .
N1 N 0.7959(3) 0.00852(14) 0.31533(17) 0.0574(5) Uani 1 1 d . . . . .
N2 N 0.8331(3) 0.09189(14) 0.18561(17) 0.0577(5) Uani 1 1 d . . . . .
C1 C 0.7279(4) 0.07375(18) 0.2553(2) 0.0613(7) Uani 1 1 d . . . . .
H1 H 0.619829 0.103215 0.261264 0.074 Uiso 1 1 calc R U . . .
C2 C 0.9570(3) -0.01863(16) 0.28444(19) 0.0515(6) Uani 1 1 d . . . . .
C3 C 0.9813(3) 0.03479(17) 0.20151(19) 0.0529(6) Uani 1 1 d . . . . .
C4 C 1.1308(5) 0.0243(2) 0.1511(2) 0.0772(9) Uani 1 1 d . . . . .
H4 H 1.149036 0.059909 0.095843 0.093 Uiso 1 1 calc R U . . .
C5 C 1.2510(5) -0.0419(3) 0.1874(3) 0.0941(12) Uani 1 1 d . . . . .
H5 H 1.352921 -0.051393 0.155351 0.113 Uiso 1 1 calc R U . . .
C6 C 1.2246(5) -0.0947(2) 0.2703(3) 0.0903(10) Uani 1 1 d . . . . .
H6 H 1.309793 -0.138512 0.292212 0.108 Uiso 1 1 calc R U . . .
C7 C 1.0789(4) -0.08477(19) 0.3205(2) 0.0715(8) Uani 1 1 d . . . . .
H7 H 1.061961 -0.120416 0.376030 0.086 Uiso 1 1 calc R U . . .
C8 C 0.7155(5) -0.0303(2) 0.4010(3) 0.0889(10) Uani 1 1 d . . . . .
H8A H 0.799383 -0.022703 0.466924 0.133 Uiso 1 1 calc R U . . .
H8B H 0.695194 -0.090824 0.387419 0.133 Uiso 1 1 calc R U . . .
H8C H 0.599565 -0.002739 0.404385 0.133 Uiso 1 1 calc R U . . .
C9 C 0.8055(5) 0.1623(2) 0.1085(3) 0.0929(11) Uani 1 1 d . . . . .
H9A H 0.889612 0.208516 0.132957 0.139 Uiso 1 1 calc R U . . .
H9B H 0.680147 0.182848 0.100222 0.139 Uiso 1 1 calc R U . . .
H1C H 0.828483 0.141612 0.041862 0.139 Uiso 1 1 calc R U . . .

loop_
_atom_site_aniso_label
_atom_site_aniso_U_11
_atom_site_aniso_U_22
_atom_site_aniso_U_33
_atom_site_aniso_U_23
_atom_site_aniso_U_13
_atom_site_aniso_U_12
Fe1 0.0468(2) 0.0523(2) 0.0478(2) -0.00041(14) 0.01179(15) -0.00186(16)
Cl1 0.0916(6) 0.0911(6) 0.0488(4) -0.0002(3) 0.0191(4) -0.0039(4)
Cl2 0.0702(4) 0.0667(4) 0.0687(4) 0.0039(3) 0.0113(3) 0.0171(4)
Cl3 0.0707(4) 0.0526(4) 0.0794(4) -0.0043(3) 0.0212(3) 0.0015(3)
Cl4 0.0575(4) 0.1003(6) 0.0807(5) -0.0075(4) 0.0200(4) -0.0237(4)
N1 0.0626(14) 0.0473(12) 0.0653(13) -0.0041(10) 0.0193(11) -0.0057(11)
N2 0.0600(13) 0.0492(12) 0.0589(12) 0.0028(10) -0.0018(10) -0.0031(10)
C1 0.0513(15) 0.0522(16) 0.0800(18) -0.0099(14) 0.0106(14) -0.0027(13)
C2 0.0524(14) 0.0484(14) 0.0535(13) -0.0058(11) 0.0090(11) -0.0034(12)
C3 0.0514(14) 0.0523(14) 0.0530(13) -0.0049(11) 0.0038(11) -0.0073(12)
C4 0.073(2) 0.089(2) 0.0760(19) -0.0125(17) 0.0296(16) -0.0236(19)
C5 0.061(2) 0.107(3) 0.121(3) -0.036(2) 0.037(2) -0.003(2)
C6 0.066(2) 0.079(2) 0.123(3) -0.010(2) 0.011(2) 0.0137(18)
C7 0.076(2) 0.0525(16) 0.0819(19) 0.0028(14) 0.0046(16) 0.0071(15)
C8 0.114(3) 0.072(2) 0.095(2) 0.0036(18) 0.056(2) -0.008(2)
C9 0.104(3) 0.072(2) 0.089(2) 0.0267(18) -0.016(2) -0.0036(19)

loop_
_atom_type_symbol
_atom_type_description
_atom_type_scat_dispersion_real
_atom_type_scat_dispersion_imag
_atom_type_scat_source
C C 0.0033 0.0016 'International Tables Vol C Tables 4.2.6.8 and 6.1.1.4'
H H 0.0000 0.0000 'International Tables Vol C Tables 4.2.6.8 and 6.1.1.4'
N N 0.0061 0.0033 'International Tables Vol C Tables 4.2.6.8 and 6.1.1.4'
Cl Cl 0.1484 0.1585 'International Tables Vol C Tables 4.2.6.8 and 6.1.1.4'
Fe Fe 0.3463 0.8444 'International Tables Vol C Tables 4.2.6.8 and 6.1.1.4'

loop_
_geom_angle_atom_site_label_1
_geom_angle_atom_site_label_2
_geom_angle_atom_site_label_3
_geom_angle
_geom_angle_site_symmetry_1
_geom_angle_site_symmetry_3
_geom_angle_publ_flag
Cl4 Fe1 Cl3 110.00(3) . . ?
Cl4 Fe1 Cl2 110.39(3) . . ?
Cl3 Fe1 Cl2 109.12(3) . . ?
Cl4 Fe1 Cl1 111.13(3) . . ?
Cl3 Fe1 Cl1 110.09(3) . . ?
Cl2 Fe1 Cl1 106.02(3) . . ?
C1 N1 C2 108.5(2) . . ?
C1 N1 C8 126.5(2) . . ?
C2 N1 C8 125.0(2) . . ?
C1 N2 C3 107.7(2) . . ?
C1 N2 C9 126.6(3) . . ?
C3 N2 C9 125.6(3) . . ?
N1 C1 N2 111.0(2) . . ?
N1 C1 H1 124.5 . . ?
N2 C1 H1 124.5 . . ?
N1 C2 C7 131.6(2) . . ?
N1 C2 C3 106.1(2) . . ?
C7 C2 C3 122.2(3) . . ?
C4 C3 N2 132.3(3) . . ?
C4 C3 C2 121.1(3) . . ?
N2 C3 C2 106.6(2) . . ?
C5 C4 C3 116.3(3) . . ?
C5 C4 H4 121.9 . . ?
C3 C4 H4 121.9 . . ?
C4 C5 C6 122.0(3) . . ?
C4 C5 H5 119.0 . . ?
C6 C5 H5 119.0 . . ?
C7 C6 C5 122.2(3) . . ?
C7 C6 H6 118.9 . . ?
C5 C6 H6 118.9 . . ?
C6 C7 C2 116.2(3) . . ?
C6 C7 H7 121.9 . . ?
C2 C7 H7 121.9 . . ?
N1 C8 H8A 109.5 . . ?
N1 C8 H8B 109.5 . . ?
H8A C8 H8B 109.5 . . ?
N1 C8 H8C 109.5 . . ?
H8A C8 H8C 109.5 . . ?
H8B C8 H8C 109.5 . . ?
N2 C9 H9A 109.5 . . ?
N2 C9 H9B 109.5 . . ?
H9A C9 H9B 109.5 . . ?
N2 C9 H1C 109.5 . . ?
H9A C9 H1C 109.5 . . ?
H9B C9 H1C 109.5 . . ?

loop_
_geom_bond_atom_site_label_1
_geom_bond_atom_site_label_2
_geom_bond_distance
_geom_bond_site_symmetry_2
_geom_bond_publ_flag
Fe1 Cl4 2.1853(8) . ?
Fe1 Cl3 2.1912(8) . ?
Fe1 Cl2 2.1938(8) . ?
Fe1 Cl1 2.1967(7) . ?
N1 C1 1.313(3) . ?
N1 C2 1.380(3) . ?
N1 C8 1.471(3) . ?
N2 C1 1.317(3) . ?
N2 C3 1.387(3) . ?
N2 C9 1.463(4) . ?
C1 H1 0.9300 . ?
C2 C7 1.383(4) . ?
C2 C3 1.388(4) . ?
C3 C4 1.382(4) . ?
C4 C5 1.376(5) . ?
C4 H4 0.9300 . ?
C5 C6 1.387(5) . ?
C5 H5 0.9300 . ?
C6 C7 1.355(5) . ?
C6 H6 0.9300 . ?
C7 H7 0.9300 . ?
C8 H8A 0.9600 . ?
C8 H8B 0.9600 . ?
C8 H8C 0.9600 . ?
C9 H9A 0.9600 . ?
C9 H9B 0.9600 . ?
C9 H1C 0.9600 . ?

loop_
_geom_hbond_atom_site_label_D
_geom_hbond_atom_site_label_H
_geom_hbond_atom_site_label_A
_geom_hbond_distance_DH
_geom_hbond_distance_HA
_geom_hbond_distance_DA
_geom_hbond_angle_DHA
_geom_hbond_site_symmetry_A
_geom_hbond_publ_flag
C4 H4 Cl3 0.93 2.85 3.696(3) 152.6 4_665 yes
C8 H8B Cl1 0.96 2.84 3.760(4) 161.1 2_645 yes
C8 H8C Cl2 0.96 2.92 3.608(4) 129.8 . yes
C9 H9B Cl2 0.96 2.93 3.569(3) 125.4 4_565 yes

loop_
_geom_torsion_atom_site_label_1
_geom_torsion_atom_site_label_2
_geom_torsion_atom_site_label_3
_geom_torsion_atom_site_label_4
_geom_torsion
_geom_torsion_site_symmetry_1
_geom_torsion_site_symmetry_2
_geom_torsion_site_symmetry_3
_geom_torsion_site_symmetry_4
_geom_torsion_publ_flag
C2 N1 C1 N2 0.3(3) . . . . ?
C8 N1 C1 N2 -179.4(3) . . . . ?
C3 N2 C1 N1 -0.4(3) . . . . ?
C9 N2 C1 N1 -177.5(3) . . . . ?
C1 N1 C2 C7 -179.0(3) . . . . ?
C8 N1 C2 C7 0.7(4) . . . . ?
C1 N1 C2 C3 -0.1(3) . . . . ?
C8 N1 C2 C3 179.6(3) . . . . ?
C1 N2 C3 C4 179.4(3) . . . . ?
C9 N2 C3 C4 -3.5(5) . . . . ?
C1 N2 C3 C2 0.3(3) . . . . ?
C9 N2 C3 C2 177.5(3) . . . . ?
N1 C2 C3 C4 -179.4(2) . . . . ?
C7 C2 C3 C4 -0.3(4) . . . . ?
N1 C2 C3 N2 -0.2(3) . . . . ?
C7 C2 C3 N2 178.9(2) . . . . ?
N2 C3 C4 C5 -178.5(3) . . . . ?
C2 C3 C4 C5 0.5(4) . . . . ?
C3 C4 C5 C6 -0.4(5) . . . . ?
C4 C5 C6 C7 0.2(6) . . . . ?
C5 C6 C7 C2 0.0(5) . . . . ?
N1 C2 C7 C6 178.9(3) . . . . ?
C3 C2 C7 C6 0.1(4) . . . . ?
